data_7237852
loop_
_publ_author_name
'Liu, Guang-Ning'
'Zhao, Ruo-Yu'
'Xu, Rang-Dong'
'Liu, Qisheng'
'Xu, Bo'
'Wang, Yang-Yang'
'Wu, Qian'
'Wang, Jun-Nuan'
'Nie, Yong'
'Li, Cuncheng'

_publ_section_title
;
 Constructing moisture-stable hybrid lead iodine semiconductors based on
 hydrogen-bond-free and dual-iodine strategies
;
_journal_issue 25
_journal_name_full 'Journal of Materials Chemistry C'
_journal_page_first 7700
_journal_paper_doi 10.1039/C9TC01967G
_journal_volume 7
_journal_year 2019
_chemical_formula_moiety 'I6 Pb2, C48 H32 Cl1.29 I0.71 Mn2 N8'
_chemical_formula_sum 'C48 H32 Cl1.29 I6.71 Mn2 N8 Pb2'
_chemical_formula_weight 2142.30
_chemical_name_systematic '[Mn(1,10-Phenanthroline)2Cl0.65I0.35]2Pb2I6'
_space_group_crystal_system triclinic
_space_group_IT_number 2
_space_group_name_Hall '-P 1'
_space_group_name_H-M_alt 'P -1'
_atom_sites_solution_hydrogens geom
_audit_creation_date 2016-05-14
_audit_creation_method
;
Olex2 1.2
(compiled 2016.02.19 svn.r3266 for OlexSys, GUI svn.r5155)
;
_audit_update_record
;
2019-02-11 deposited with the CCDC.	2019-05-23 downloaded from the CCDC.
;
_cell_angle_alpha 71.256(5)
_cell_angle_beta 77.764(4)
_cell_angle_gamma 68.460(5)
_cell_formula_units_Z 2
_cell_length_a 12.0083(6)
_cell_length_b 15.9672(8)
_cell_length_c 16.8500(9)
_cell_measurement_reflns_used 12886
_cell_measurement_temperature 293(2)
_cell_measurement_theta_max 27.9820
_cell_measurement_theta_min 3.4950
_cell_volume 2829.5(3)
_computing_cell_refinement
;
CrysAlisPro, Agilent Technologies,
Version 1.171.37.35 (release 13-08-2014 CrysAlis171 .NET)
(compiled Aug 13 2014,18:06:01)
;
_computing_data_collection
;
CrysAlisPro, Agilent Technologies,
Version 1.171.37.35 (release 13-08-2014 CrysAlis171 .NET)
(compiled Aug 13 2014,18:06:01)
;
_computing_data_reduction
;
CrysAlisPro, Agilent Technologies,
Version 1.171.37.35 (release 13-08-2014 CrysAlis171 .NET)
(compiled Aug 13 2014,18:06:01)
;
_computing_molecular_graphics 'Olex2 (Dolomanov et al., 2009)'
_computing_publication_material 'Olex2 (Dolomanov et al., 2009)'
_computing_structure_refinement 'ShelXL (Sheldrick, 2015)'
_diffrn_ambient_temperature 293(2)
_diffrn_detector 'CCD plate'
_diffrn_detector_area_resol_mean 16.0355
_diffrn_detector_type Eos
_diffrn_measured_fraction_theta_full 0.996
_diffrn_measured_fraction_theta_max 0.996
_diffrn_measurement_details
;
#__ type_ start__ end____ width___ exp.time_
  1 omega  -11.00   83.00   1.0000   25.4500
omega____ theta____ kappa____ phi______ frames
    -       15.7007   77.0000  -60.0000 94

#__ type_ start__ end____ width___ exp.time_
  2 omega  -52.00   42.00   1.0000   25.4500
omega____ theta____ kappa____ phi______ frames
    -       15.7007  -77.0000 -180.0000 94

#__ type_ start__ end____ width___ exp.time_
  3 omega   -1.00   83.00   1.0000   25.4500
omega____ theta____ kappa____ phi______ frames
    -       15.7007   57.0000   60.0000 84

#__ type_ start__ end____ width___ exp.time_
  4 omega   -3.00   85.00   1.0000   25.4500
omega____ theta____ kappa____ phi______ frames
    -       15.7007   37.0000  120.0000 88

#__ type_ start__ end____ width___ exp.time_
  5 omega  -64.00   -8.00   1.0000   25.4500
omega____ theta____ kappa____ phi______ frames
    -      -16.8725  113.0000   36.5546 56

#__ type_ start__ end____ width___ exp.time_
  6 omega  -52.00    9.00   1.0000   25.4500
omega____ theta____ kappa____ phi______ frames
    -       15.7007  -57.0000   60.0000 61

#__ type_ start__ end____ width___ exp.time_
  7 omega  -54.00   35.00   1.0000   25.4500
omega____ theta____ kappa____ phi______ frames
    -       15.7007  -37.0000  -60.0000 89

#__ type_ start__ end____ width___ exp.time_
  8 omega   35.00   88.00   1.0000   25.4500
omega____ theta____ kappa____ phi______ frames
    -       15.7007  178.0000 -180.0000 53

#__ type_ start__ end____ width___ exp.time_
  9 omega  -66.00  -12.00   1.0000   25.4500
omega____ theta____ kappa____ phi______ frames
    -      -16.8725  117.0000 -106.5542 54

#__ type_ start__ end____ width___ exp.time_
 10 omega  -23.00   23.00   1.0000   25.4500
omega____ theta____ kappa____ phi______ frames
    -      -16.8725 -101.0000   86.0000 46

#__ type_ start__ end____ width___ exp.time_
 11 omega  -84.00    0.00   1.0000   25.4500
omega____ theta____ kappa____ phi______ frames
    -      -16.8725  -57.0000 -180.0000 84
;
_diffrn_measurement_device 'four-circle diffractometer'
_diffrn_measurement_device_type 'Xcalibur, Eos, Gemini'
_diffrn_measurement_method '\w scans'
_diffrn_orient_matrix_UB_11 -0.0415518000
_diffrn_orient_matrix_UB_12 -0.0167514000
_diffrn_orient_matrix_UB_13 0.0320507000
_diffrn_orient_matrix_UB_21 -0.0172190000
_diffrn_orient_matrix_UB_22 -0.0157781000
_diffrn_orient_matrix_UB_23 -0.0288985000
_diffrn_orient_matrix_UB_31 0.0453420000
_diffrn_orient_matrix_UB_32 -0.0439041000
_diffrn_orient_matrix_UB_33 0.0116797000
_diffrn_radiation_monochromator graphite
_diffrn_radiation_probe x-ray
_diffrn_radiation_type MoK\a
_diffrn_radiation_wavelength 0.71073
_diffrn_reflns_av_R_equivalents 0.0372
_diffrn_reflns_av_unetI/netI 0.0319
_diffrn_reflns_Laue_measured_fraction_full 0.996
_diffrn_reflns_Laue_measured_fraction_max 0.996
_diffrn_reflns_limit_h_max 14
_diffrn_reflns_limit_h_min -14
_diffrn_reflns_limit_k_max 19
_diffrn_reflns_limit_k_min -19
_diffrn_reflns_limit_l_max 20
_diffrn_reflns_limit_l_min -20
_diffrn_reflns_number 43227
_diffrn_reflns_point_group_measured_fraction_full 0.996
_diffrn_reflns_point_group_measured_fraction_max 0.996
_diffrn_reflns_theta_full 25.242
_diffrn_reflns_theta_max 25.499
_diffrn_reflns_theta_min 3.253
_diffrn_source 'Enhance (Mo) X-ray Source'
_exptl_absorpt_coefficient_mu 10.130
_exptl_absorpt_correction_T_max 1.00000
_exptl_absorpt_correction_T_min 0.53087
_exptl_absorpt_correction_type multi-scan
_exptl_absorpt_process_details
;
CrysAlisPro, Agilent Technologies,
Version 1.171.37.35 (release 13-08-2014 CrysAlis171 .NET)
(compiled Aug 13 2014,18:06:01)
Empirical absorption correction using spherical harmonics,
 implemented in SCALE3 ABSPACK scaling algorithm.
;
_exptl_crystal_colour yellow
_exptl_crystal_density_diffrn 2.514
_exptl_crystal_description block
_exptl_crystal_F_000 1935
_exptl_crystal_preparation 'photoconductive property'
_exptl_crystal_size_max 0.24
_exptl_crystal_size_mid 0.21
_exptl_crystal_size_min 0.16
_refine_diff_density_max 1.545
_refine_diff_density_min -1.043
_refine_diff_density_rms 0.135
_refine_ls_extinction_method none
_refine_ls_goodness_of_fit_ref 1.075
_refine_ls_hydrogen_treatment constr
_refine_ls_matrix_type full
_refine_ls_number_parameters 623
_refine_ls_number_reflns 10505
_refine_ls_number_restraints 0
_refine_ls_restrained_S_all 1.075
_refine_ls_R_factor_all 0.0484
_refine_ls_R_factor_gt 0.0371
_refine_ls_shift/su_max 0.005
_refine_ls_shift/su_mean 0.000
_refine_ls_structure_factor_coef Fsqd
_refine_ls_weighting_details 'w=1/[\s^2^(Fo^2^)+(0.0295P)^2^+17.6771P] where P=(Fo^2^+2Fc^2^)/3'
_refine_ls_weighting_scheme calc
_refine_ls_wR_factor_gt 0.0859
_refine_ls_wR_factor_ref 0.0915
_reflns_Friedel_coverage 0.000
_reflns_number_gt 8771
_reflns_number_total 10505
_reflns_threshold_expression 'I > 2\s(I)'
_cod_data_source_file c9tc01967g2.cif
_cod_data_source_block MnPhen-Pb2I6
_cod_original_cell_volume 2829.6(3)
_cod_database_code 7237852
_chemical_oxdiff_formula 'C H N O Mn I Pb'
_shelx_space_group_comment
;
The symmetry employed for this shelxl refinement is uniquely defined
by the following loop, which should always be used as a source of
symmetry information in preference to the above space-group names.
They are only intended as comments.
;
_shelx_estimated_absorpt_t_max 'not measured'
_shelx_estimated_absorpt_t_min 'not measured'
_reflns_odcompleteness_completeness 99.81
_reflns_odcompleteness_iscentric 1
_reflns_odcompleteness_theta 26.32
_olex2_refinement_description
;
1. Fixed Uiso
 At 1.2 times of:
  All C(H) groups
2. Uiso/Uaniso restraints and constraints
Uanis(I7) = Uanis(Cl1)
Uanis(I8) = Uanis(Cl2)
3. Others
 Sof(Cl1)=Sof(Cl2)=1-FVAR(1)
 Sof(I7)=Sof(I8)=FVAR(1)
4.a Aromatic/amide H refined with riding coordinates:
 C1(H1), C2(H2), C3(H3), C5(H5), C6(H6), C8(H8), C9(H9), C10(H10), C13(H13),
 C14(H14), C15(H15), C17(H17), C18(H18), C20(H20), C21(H21), C22(H22), C25(H25),
  C26(H26), C27(H27), C29(H29), C30(H30), C32(H32), C33(H33), C34(H34),
 C37(H37), C38(H38), C39(H39), C41(H41), C42(H42), C44(H44), C45(H45), C46(H46)
;
_shelx_shelxl_version_number 2014/7
_olex2_submission_special_instructions 'No special instructions were received'

loop_
_space_group_symop_operation_xyz
'x, y, z'
'-x, -y, -z'

loop_
_atom_site_label
_atom_site_type_symbol
_atom_site_fract_x
_atom_site_fract_y
_atom_site_fract_z
_atom_site_U_iso_or_equiv
_atom_site_adp_type
_atom_site_occupancy
_atom_site_site_symmetry_order
_atom_site_calc_flag
_atom_site_refinement_flags_posn
_atom_site_refinement_flags_adp
_atom_site_refinement_flags_occupancy
_atom_site_disorder_assembly
_atom_site_disorder_group
Pb1 Pb -0.5000 0.0000 1.0000 0.04244(6) Uani 1 2 d S T P . .
Pb2 Pb -0.75582(2) 0.24563(2) 0.98986(2) 0.04306(4) Uani 1 1 d . . . . .
Pb3 Pb -1.0000 0.5000 1.0000 0.04651(7) Uani 1 2 d S T P . .
I1 I -0.78765(2) 0.03943(2) 1.06683(2) 0.05135(8) Uani 1 1 d . . . . .
I2 I -0.58711(2) 0.16614(2) 0.83621(2) 0.04431(8) Uani 1 1 d . . . . .
I3 I -0.52046(3) 0.15481(2) 1.09165(2) 0.05228(8) Uani 1 1 d . . . . .
I4 I -0.72853(2) 0.44940(2) 0.89409(2) 0.05038(8) Uani 1 1 d . . . . .
I5 I -0.90162(3) 0.31721(2) 1.15059(2) 0.05490(9) Uani 1 1 d . . . . .
I6 I -1.01541(2) 0.35965(2) 0.89967(2) 0.05832(9) Uani 1 1 d . . . . .
I7 I 0.41628(7) 0.19751(5) 0.38905(5) 0.0517(2) Uani 0.3545(5) 1 d . . . A 1
I8 I 0.63265(6) 0.36010(4) 0.39619(4) 0.03781(18) Uani 0.3545(5) 1 d . . . A 1
Mn1 Mn 0.38415(5) 0.38840(4) 0.37875(4) 0.04026(16) Uani 1 1 d . . . . .
Mn2 Mn 0.66584(5) 0.17192(4) 0.38841(4) 0.03903(16) Uani 1 1 d . . . . .
Cl1 Cl 0.44077(15) 0.21042(10) 0.39984(11) 0.0517(2) Uani 0.6455(5) 1 d . . . A 2
Cl2 Cl 0.60651(12) 0.34262(8) 0.40110(9) 0.03781(18) Uani 0.6455(5) 1 d . . . A 2
N1 N 0.8565(3) 0.1484(2) 0.4156(2) 0.0416(9) Uani 1 1 d . . . . .
N2 N 0.6782(3) 0.0974(2) 0.52617(19) 0.0412(9) Uani 1 1 d . . . . .
N3 N 0.7035(2) 0.03665(19) 0.35417(19) 0.0358(8) Uani 1 1 d . . . . .
N4 N 0.7280(3) 0.20015(19) 0.25026(19) 0.0397(9) Uani 1 1 d . . . . .
N5 N 0.3890(3) 0.43264(19) 0.23971(19) 0.0401(9) Uani 1 1 d . . . . .
N6 N 0.3620(3) 0.54331(19) 0.34076(19) 0.0384(9) Uani 1 1 d . . . . .
N7 N 0.1847(3) 0.40089(19) 0.3923(2) 0.0434(9) Uani 1 1 d . . . . .
N8 N 0.3122(3) 0.3890(2) 0.5134(2) 0.0409(9) Uani 1 1 d . . . . .
C1 C 0.9453(4) 0.1715(3) 0.3614(3) 0.0503(13) Uani 1 1 d . . . . .
H1 H 0.9377 0.1899 0.3040 0.060 Uiso 1 1 calc R . . . .
C2 C 1.0496(4) 0.1692(3) 0.3875(3) 0.0564(15) Uani 1 1 d . . . . .
H2 H 1.1102 0.1854 0.3478 0.068 Uiso 1 1 calc R . . . .
C3 C 1.0616(3) 0.1437(3) 0.4698(3) 0.0545(13) Uani 1 1 d . . . . .
H3 H 1.1299 0.1441 0.4872 0.065 Uiso 1 1 calc R . . . .
C4 C 0.9734(3) 0.1166(2) 0.5297(3) 0.0444(12) Uani 1 1 d . . . . .
C5 C 0.9815(4) 0.0861(3) 0.6182(3) 0.0590(14) Uani 1 1 d . . . . .
H5 H 1.0467 0.0874 0.6386 0.071 Uiso 1 1 calc R . . . .
C6 C 0.8960(4) 0.0552(3) 0.6729(3) 0.0604(15) Uani 1 1 d . . . . .
H6 H 0.9049 0.0342 0.7302 0.072 Uiso 1 1 calc R . . . .
C7 C 0.7915(3) 0.0540(3) 0.6450(2) 0.0414(12) Uani 1 1 d . . . . .
C8 C 0.7013(4) 0.0218(3) 0.6974(3) 0.0543(14) Uani 1 1 d . . . . .
H8 H 0.7080 -0.0031 0.7548 0.065 Uiso 1 1 calc R . . . .
C9 C 0.6038(4) 0.0262(3) 0.6660(3) 0.0610(15) Uani 1 1 d . . . . .
H9 H 0.5439 0.0040 0.7012 0.073 Uiso 1 1 calc R . . . .
C10 C 0.5954(4) 0.0645(3) 0.5804(3) 0.0553(14) Uani 1 1 d . . . . .
H10 H 0.5281 0.0676 0.5593 0.066 Uiso 1 1 calc R . . . .
C11 C 0.7768(3) 0.0903(2) 0.5571(2) 0.0362(10) Uani 1 1 d . . . . .
C12 C 0.8712(3) 0.1192(2) 0.4992(2) 0.0352(10) Uani 1 1 d . . . . .
C13 C 0.6888(3) -0.0426(2) 0.4046(3) 0.0421(11) Uani 1 1 d . . . . .
H13 H 0.6569 -0.0442 0.4602 0.050 Uiso 1 1 calc R . . . .
C14 C 0.7186(3) -0.1234(2) 0.3789(3) 0.0499(12) Uani 1 1 d . . . . .
H14 H 0.7068 -0.1774 0.4165 0.060 Uiso 1 1 calc R . . . .
C15 C 0.7660(3) -0.1219(2) 0.2967(3) 0.0474(12) Uani 1 1 d . . . . .
H15 H 0.7861 -0.1749 0.2779 0.057 Uiso 1 1 calc R . . . .
C16 C 0.7834(3) -0.0393(2) 0.2417(3) 0.0416(11) Uani 1 1 d . . . . .
C17 C 0.8353(4) -0.0333(3) 0.1554(3) 0.0533(12) Uani 1 1 d . . . . .
H17 H 0.8553 -0.0843 0.1338 0.064 Uiso 1 1 calc R . . . .
C18 C 0.8546(4) 0.0454(3) 0.1067(3) 0.0563(13) Uani 1 1 d . . . . .
H18 H 0.8927 0.0470 0.0523 0.068 Uiso 1 1 calc R . . . .
C19 C 0.8185(3) 0.1274(2) 0.1357(2) 0.0404(11) Uani 1 1 d . . . . .
C20 C 0.8362(4) 0.2123(3) 0.0847(3) 0.0490(13) Uani 1 1 d . . . . .
H20 H 0.8747 0.2163 0.0302 0.059 Uiso 1 1 calc R . . . .
C21 C 0.7964(4) 0.2876(3) 0.1162(3) 0.0519(13) Uani 1 1 d . . . . .
H21 H 0.8052 0.3443 0.0828 0.062 Uiso 1 1 calc R . . . .
C22 C 0.7427(4) 0.2797(3) 0.1981(3) 0.0496(12) Uani 1 1 d . . . . .
H22 H 0.7153 0.3325 0.2182 0.060 Uiso 1 1 calc R . . . .
C23 C 0.7655(3) 0.1248(2) 0.2182(2) 0.0346(9) Uani 1 1 d . . . . .
C24 C 0.7503(3) 0.0382(2) 0.2729(2) 0.0323(9) Uani 1 1 d . . . . .
C25 C 0.4007(4) 0.3797(3) 0.1898(3) 0.0516(13) Uani 1 1 d . . . . .
H25 H 0.4153 0.3158 0.2133 0.062 Uiso 1 1 calc R . . . .
C26 C 0.3920(4) 0.4158(3) 0.1038(3) 0.0517(12) Uani 1 1 d . . . . .
H26 H 0.3957 0.3770 0.0716 0.062 Uiso 1 1 calc R . . . .
C27 C 0.3782(4) 0.5072(3) 0.0666(3) 0.0521(13) Uani 1 1 d . . . . .
H27 H 0.3742 0.5312 0.0088 0.062 Uiso 1 1 calc R . . . .
C28 C 0.3699(3) 0.5660(3) 0.1167(2) 0.0422(11) Uani 1 1 d . . . . .
C29 C 0.3579(4) 0.6638(3) 0.0820(3) 0.0560(14) Uani 1 1 d . . . . .
H29 H 0.3569 0.6901 0.0242 0.067 Uiso 1 1 calc R . . . .
C30 C 0.3482(4) 0.7170(3) 0.1316(3) 0.0547(14) Uani 1 1 d . . . . .
H30 H 0.3423 0.7795 0.1078 0.066 Uiso 1 1 calc R . . . .
C31 C 0.3468(3) 0.6789(2) 0.2212(3) 0.0473(12) Uani 1 1 d . . . . .
C32 C 0.3337(3) 0.7334(3) 0.2752(3) 0.0525(13) Uani 1 1 d . . . . .
H32 H 0.3241 0.7968 0.2535 0.063 Uiso 1 1 calc R . . . .
C33 C 0.3351(3) 0.6929(3) 0.3602(3) 0.0508(12) Uani 1 1 d . . . . .
H33 H 0.3270 0.7282 0.3968 0.061 Uiso 1 1 calc R . . . .
C34 C 0.3489(3) 0.5973(2) 0.3911(2) 0.0432(11) Uani 1 1 d . . . . .
H34 H 0.3490 0.5702 0.4489 0.052 Uiso 1 1 calc R . . . .
C35 C 0.3612(3) 0.5832(2) 0.2574(2) 0.0360(10) Uani 1 1 d . . . . .
C36 C 0.3749(3) 0.5259(2) 0.2032(2) 0.0356(10) Uani 1 1 d . . . . .
C37 C 0.1201(4) 0.4093(3) 0.3342(3) 0.0534(12) Uani 1 1 d . . . . .
H37 H 0.1541 0.4196 0.2784 0.064 Uiso 1 1 calc R . . . .
C38 C 0.0048(4) 0.4036(3) 0.3512(3) 0.0578(13) Uani 1 1 d . . . . .
H38 H -0.0372 0.4107 0.3077 0.069 Uiso 1 1 calc R . . . .
C39 C -0.0459(4) 0.3874(3) 0.4322(3) 0.0590(14) Uani 1 1 d . . . . .
H39 H -0.1229 0.3825 0.4447 0.071 Uiso 1 1 calc R . . . .
C40 C 0.0179(3) 0.3781(3) 0.4972(3) 0.0501(13) Uani 1 1 d . . . . .
C41 C -0.0285(4) 0.3628(3) 0.5844(3) 0.0630(16) Uani 1 1 d . . . . .
H41 H -0.1027 0.3531 0.6007 0.076 Uiso 1 1 calc R . . . .
C42 C 0.0309(4) 0.3622(3) 0.6431(3) 0.0590(16) Uani 1 1 d . . . . .
H42 H -0.0041 0.3549 0.6987 0.071 Uiso 1 1 calc R . . . .
C43 C 0.1476(3) 0.3725(2) 0.6220(3) 0.0427(12) Uani 1 1 d . . . . .
C44 C 0.2141(4) 0.3744(3) 0.6798(3) 0.0536(15) Uani 1 1 d . . . . .
H44 H 0.1821 0.3689 0.7358 0.064 Uiso 1 1 calc R . . . .
C45 C 0.3239(4) 0.3841(3) 0.6554(3) 0.0513(13) Uani 1 1 d . . . . .
H45 H 0.3676 0.3870 0.6933 0.062 Uiso 1 1 calc R . . . .
C46 C 0.3701(4) 0.3895(3) 0.5714(2) 0.0504(13) Uani 1 1 d . . . . .
H46 H 0.4473 0.3939 0.5552 0.060 Uiso 1 1 calc R . . . .
C47 C 0.1997(3) 0.3816(2) 0.5385(2) 0.0366(11) Uani 1 1 d . . . . .
C48 C 0.1326(3) 0.3875(2) 0.4732(2) 0.0391(11) Uani 1 1 d . . . . .

loop_
_atom_site_aniso_label
_atom_site_aniso_U_11
_atom_site_aniso_U_22
_atom_site_aniso_U_33
_atom_site_aniso_U_23
_atom_site_aniso_U_13
_atom_site_aniso_U_12
Pb1 0.05272(11) 0.02983(8) 0.03904(11) -0.00544(7) -0.00916(9) -0.00779(7)
Pb2 0.04959(8) 0.03807(6) 0.03885(7) -0.01441(5) -0.00302(6) -0.00855(5)
Pb3 0.05024(11) 0.04117(9) 0.04238(11) -0.01091(8) -0.00400(9) -0.00904(8)
I1 0.06256(13) 0.05934(12) 0.03920(13) -0.00928(10) -0.00501(11) -0.03125(9)
I2 0.05598(13) 0.03974(11) 0.03038(12) -0.00582(9) -0.00476(10) -0.01076(9)
I3 0.06074(14) 0.04264(10) 0.05915(14) -0.01931(9) -0.01777(11) -0.01197(9)
I4 0.05950(13) 0.04383(10) 0.05195(15) -0.01462(9) -0.00279(11) -0.02157(9)
I5 0.06758(16) 0.05791(13) 0.03147(13) -0.01393(10) -0.00051(12) -0.01249(12)
I6 0.05363(13) 0.08699(16) 0.03849(14) -0.01109(12) 0.00083(11) -0.03547(10)
I7 0.0543(4) 0.0423(3) 0.0503(4) -0.0049(3) -0.0043(3) -0.0137(3)
I8 0.0369(3) 0.0408(2) 0.0459(3) -0.02183(19) -0.0008(2) -0.0172(2)
Mn1 0.0461(3) 0.0450(2) 0.0338(3) -0.0146(2) 0.0036(2) -0.02019(19)
Mn2 0.0470(3) 0.0444(2) 0.0297(3) -0.0072(2) -0.0059(2) -0.02063(18)
Cl1 0.0543(4) 0.0423(3) 0.0503(4) -0.0049(3) -0.0043(3) -0.0137(3)
Cl2 0.0369(3) 0.0408(2) 0.0459(3) -0.02183(19) -0.0008(2) -0.0172(2)
N1 0.0446(14) 0.0449(13) 0.0414(17) -0.0099(11) -0.0084(12) -0.0206(10)
N2 0.0441(15) 0.0546(15) 0.0271(15) -0.0089(12) -0.0052(12) -0.0195(11)
N3 0.0373(13) 0.0375(12) 0.0331(15) -0.0021(11) -0.0071(11) -0.0171(9)
N4 0.0508(15) 0.0390(12) 0.0342(16) -0.0056(11) -0.0061(12) -0.0228(10)
N5 0.0493(15) 0.0499(13) 0.0292(14) -0.0188(10) 0.0053(12) -0.0233(10)
N6 0.0344(13) 0.0452(13) 0.0399(16) -0.0182(11) 0.0050(12) -0.0165(10)
N7 0.0465(16) 0.0444(13) 0.0461(16) -0.0235(11) -0.0031(13) -0.0139(11)
N8 0.0451(15) 0.0451(13) 0.0348(16) -0.0120(11) 0.0036(13) -0.0203(10)
C1 0.055(2) 0.0496(19) 0.044(2) -0.0020(17) -0.0070(18) -0.0216(15)
C2 0.0430(19) 0.0491(19) 0.073(3) -0.0079(19) -0.004(2) -0.0193(14)
C3 0.0358(17) 0.054(2) 0.074(3) -0.0106(18) -0.0197(17) -0.0140(14)
C4 0.0379(18) 0.0383(16) 0.055(2) -0.0130(15) -0.0151(16) -0.0042(13)
C5 0.051(2) 0.067(2) 0.060(2) -0.0151(18) -0.0268(17) -0.0097(17)
C6 0.061(2) 0.065(2) 0.049(2) -0.0168(18) -0.0204(19) -0.0043(19)
C7 0.0426(19) 0.0457(17) 0.0297(18) -0.0120(14) -0.0027(15) -0.0063(14)
C8 0.062(2) 0.061(2) 0.029(2) -0.0106(16) -0.0064(18) -0.0091(19)
C9 0.063(2) 0.084(3) 0.035(2) -0.0096(19) 0.0046(19) -0.0330(18)
C10 0.0470(18) 0.090(2) 0.032(2) -0.0040(18) -0.0043(16) -0.0360(15)
C11 0.0414(17) 0.0260(13) 0.0395(18) -0.0110(12) -0.0101(14) -0.0041(12)
C12 0.0368(17) 0.0288(14) 0.0402(18) -0.0142(12) -0.0126(14) -0.0021(12)
C13 0.0425(17) 0.0409(16) 0.042(2) -0.0052(15) -0.0060(15) -0.0167(13)
C14 0.0519(19) 0.0334(15) 0.066(3) -0.0028(16) -0.0189(17) -0.0184(12)
C15 0.056(2) 0.0365(15) 0.056(2) -0.0126(14) -0.0127(17) -0.0171(13)
C16 0.0430(16) 0.0378(15) 0.050(2) -0.0098(13) -0.0145(14) -0.0166(11)
C17 0.074(2) 0.0469(16) 0.051(2) -0.0211(14) -0.0078(18) -0.0262(14)
C18 0.072(2) 0.0602(19) 0.046(2) -0.0252(15) -0.0007(19) -0.0257(16)
C19 0.0443(17) 0.0499(17) 0.0306(18) -0.0089(13) -0.0062(14) -0.0197(13)
C20 0.061(2) 0.0586(19) 0.029(2) -0.0083(15) 0.0015(17) -0.0272(15)
C21 0.068(2) 0.0466(18) 0.035(2) 0.0078(17) -0.0078(18) -0.0262(15)
C22 0.066(2) 0.0418(16) 0.047(2) -0.0072(15) -0.0117(17) -0.0247(13)
C23 0.0369(15) 0.0364(14) 0.0350(17) -0.0075(12) -0.0155(12) -0.0122(11)
C24 0.0343(14) 0.0378(13) 0.0312(17) -0.0075(12) -0.0057(12) -0.0192(10)
C25 0.070(2) 0.0429(17) 0.042(2) -0.0139(15) -0.0023(19) -0.0185(16)
C26 0.060(2) 0.069(2) 0.0370(19) -0.0257(14) -0.0002(16) -0.0251(15)
C27 0.064(2) 0.066(2) 0.033(2) -0.0145(15) -0.0054(17) -0.0279(15)
C28 0.0370(16) 0.0511(17) 0.040(2) -0.0091(15) -0.0083(14) -0.0161(13)
C29 0.070(2) 0.050(2) 0.046(2) 0.0002(17) -0.0168(19) -0.0239(16)
C30 0.060(2) 0.0433(18) 0.059(3) -0.0010(18) -0.0099(19) -0.0238(14)
C31 0.0430(18) 0.0453(16) 0.061(2) -0.0178(15) -0.0055(16) -0.0198(12)
C32 0.0480(19) 0.0373(15) 0.079(3) -0.0208(15) -0.0069(18) -0.0165(13)
C33 0.0383(18) 0.0525(16) 0.074(2) -0.0386(14) 0.0002(17) -0.0136(13)
C34 0.0463(18) 0.0547(17) 0.0375(19) -0.0224(13) 0.0053(15) -0.0230(13)
C35 0.0244(14) 0.0433(15) 0.0449(19) -0.0147(13) -0.0008(13) -0.0154(11)
C36 0.0353(15) 0.0369(14) 0.0372(19) -0.0089(13) -0.0018(14) -0.0165(11)
C37 0.052(2) 0.0667(19) 0.052(2) -0.0341(14) -0.0085(16) -0.0144(15)
C38 0.058(2) 0.0596(18) 0.067(2) -0.0385(14) -0.0144(18) -0.0089(16)
C39 0.0402(19) 0.0566(18) 0.092(3) -0.0392(16) 0.0010(19) -0.0170(14)
C40 0.0353(18) 0.0412(16) 0.075(3) -0.0261(15) 0.0003(18) -0.0077(13)
C41 0.046(2) 0.058(2) 0.079(3) -0.016(2) 0.011(2) -0.0223(16)
C42 0.056(2) 0.051(2) 0.056(3) -0.0085(19) 0.012(2) -0.0161(17)
C43 0.0409(19) 0.0309(16) 0.041(2) -0.0032(15) 0.0042(17) -0.0047(14)
C44 0.059(2) 0.049(2) 0.032(2) -0.0039(17) 0.0051(19) -0.0059(18)
C45 0.059(2) 0.058(2) 0.031(2) -0.0053(16) -0.0077(17) -0.0165(17)
C46 0.057(2) 0.071(2) 0.0281(19) -0.0111(16) -0.0019(16) -0.0291(15)
C47 0.0398(18) 0.0237(13) 0.0387(19) -0.0088(13) 0.0070(16) -0.0076(12)
C48 0.0389(18) 0.0273(13) 0.049(2) -0.0177(12) 0.0047(16) -0.0076(12)

loop_
_atom_type_symbol
_atom_type_description
_atom_type_scat_dispersion_real
_atom_type_scat_dispersion_imag
_atom_type_scat_source
C C 0.0033 0.0016 'International Tables Vol C Tables 4.2.6.8 and 6.1.1.4'
H H 0.0000 0.0000 'International Tables Vol C Tables 4.2.6.8 and 6.1.1.4'
I I -0.4742 1.8119 'International Tables Vol C Tables 4.2.6.8 and 6.1.1.4'
Mn Mn 0.3368 0.7283 'International Tables Vol C Tables 4.2.6.8 and 6.1.1.4'
N N 0.0061 0.0033 'International Tables Vol C Tables 4.2.6.8 and 6.1.1.4'
Pb Pb -3.3944 10.1111 'International Tables Vol C Tables 4.2.6.8 and 6.1.1.4'
Cl Cl 0.1484 0.1585 'International Tables Vol C Tables 4.2.6.8 and 6.1.1.4'

loop_
_geom_angle_atom_site_label_1
_geom_angle_atom_site_label_2
_geom_angle_atom_site_label_3
_geom_angle
_geom_angle_site_symmetry_1
_geom_angle_site_symmetry_3
I1 Pb1 I1 180.0 . 2_457
I2 Pb1 I1 94.046(9) . 2_457
I2 Pb1 I1 94.047(9) 2_457 .
I2 Pb1 I1 85.954(9) 2_457 2_457
I2 Pb1 I1 85.953(9) . .
I2 Pb1 I2 180.0 2_457 .
I2 Pb1 I3 91.609(9) . 2_457
I2 Pb1 I3 88.392(8) 2_457 2_457
I2 Pb1 I3 91.608(8) 2_457 .
I2 Pb1 I3 88.392(9) . .
I3 Pb1 I1 95.249(9) . 2_457
I3 Pb1 I1 84.751(9) . .
I3 Pb1 I1 84.750(9) 2_457 2_457
I3 Pb1 I1 95.249(9) 2_457 .
I3 Pb1 I3 180.0 . 2_457
I1 Pb2 I6 98.499(11) . .
I2 Pb2 I1 85.901(9) . .
I2 Pb2 I3 87.681(9) . .
I2 Pb2 I4 89.684(9) . .
I2 Pb2 I6 99.088(10) . .
I3 Pb2 I1 84.978(10) . .
I3 Pb2 I4 99.114(10) . .
I3 Pb2 I6 172.564(10) . .
I4 Pb2 I1 173.865(10) . .
I4 Pb2 I6 77.978(9) . .
I5 Pb2 I1 93.934(10) . .
I5 Pb2 I2 174.841(10) . .
I5 Pb2 I3 87.168(10) . .
I5 Pb2 I4 90.846(10) . .
I5 Pb2 I6 86.040(10) . .
I4 Pb3 I4 180.0 . 2_367
I5 Pb3 I4 89.146(8) . .
I5 Pb3 I4 90.854(9) 2_367 .
I5 Pb3 I4 90.853(9) . 2_367
I5 Pb3 I4 89.146(9) 2_367 2_367
I5 Pb3 I5 180.0 . 2_367
I5 Pb3 I6 87.317(10) . .
I5 Pb3 I6 92.684(9) . 2_367
I5 Pb3 I6 87.315(9) 2_367 2_367
I5 Pb3 I6 92.684(9) 2_367 .
I6 Pb3 I4 78.221(8) 2_367 2_367
I6 Pb3 I4 101.779(9) 2_367 .
I6 Pb3 I4 101.780(9) . 2_367
I6 Pb3 I4 78.221(9) . .
I6 Pb3 I6 180.0 2_367 .
Pb2 I1 Pb1 74.720(9) . .
Pb1 I2 Pb2 76.402(8) . .
Pb1 I3 Pb2 75.896(9) . .
Pb2 I4 Pb3 76.913(9) . .
Pb2 I5 Pb3 78.958(8) . .
Pb3 I6 Pb2 75.435(9) . .
Mn2 I7 Mn1 83.65(3) . .
Mn1 I8 Mn2 82.09(3) . .
I7 Mn1 I8 96.86(3) . .
Cl2 Mn1 Cl1 82.36(5) . .
N5 Mn1 I7 93.22(9) . .
N5 Mn1 I8 100.17(9) . .
N5 Mn1 Cl1 98.01(9) . .
N5 Mn1 Cl2 102.68(9) . .
N5 Mn1 N6 74.65(12) . .
N5 Mn1 N7 90.66(12) . .
N5 Mn1 N8 157.90(10) . .
N6 Mn1 I7 167.86(9) . .
N6 Mn1 I8 85.15(8) . .
N6 Mn1 Cl1 169.56(8) . .
N6 Mn1 Cl2 91.92(9) . .
N6 Mn1 N7 98.35(10) . .
N7 Mn1 I7 81.88(8) . .
N7 Mn1 I8 169.15(8) . .
N7 Mn1 Cl1 89.02(9) . .
N7 Mn1 Cl2 164.97(8) . .
N8 Mn1 I7 99.47(8) . .
N8 Mn1 I8 96.21(9) . .
N8 Mn1 Cl1 97.02(9) . .
N8 Mn1 Cl2 95.30(9) . .
N8 Mn1 N6 92.18(11) . .
N8 Mn1 N7 73.48(12) . .
I7 Mn2 I8 96.83(3) . .
Cl1 Mn2 Cl2 82.73(5) . .
N1 Mn2 I7 168.84(9) . .
N1 Mn2 I8 81.02(8) . .
N1 Mn2 Cl1 162.84(10) . .
N1 Mn2 Cl2 87.70(9) . .
N2 Mn2 I7 96.63(9) . .
N2 Mn2 I8 98.69(9) . .
N2 Mn2 Cl1 94.13(9) . .
N2 Mn2 Cl2 97.67(9) . .
N2 Mn2 N1 73.01(11) . .
N2 Mn2 N3 92.26(11) . .
N3 Mn2 I7 85.73(8) . .
N3 Mn2 I8 168.36(8) . .
N3 Mn2 Cl1 93.13(9) . .
N3 Mn2 Cl2 169.48(8) . .
N3 Mn2 N1 98.57(11) . .
N4 Mn2 I7 101.53(9) . .
N4 Mn2 I8 94.40(8) . .
N4 Mn2 Cl1 105.77(9) . .
N4 Mn2 Cl2 97.78(8) . .
N4 Mn2 N1 89.57(12) . .
N4 Mn2 N2 156.14(10) . .
N4 Mn2 N3 73.96(11) . .
Mn2 Cl1 Mn1 97.25(7) . .
Mn1 Cl2 Mn2 95.17(6) . .
C1 N1 Mn2 127.7(3) . .
C1 N1 C12 117.7(4) . .
C12 N1 Mn2 113.9(2) . .
C10 N2 Mn2 126.8(3) . .
C10 N2 C11 117.4(3) . .
C11 N2 Mn2 115.6(2) . .
C13 N3 Mn2 127.5(3) . .
C13 N3 C24 117.8(3) . .
C24 N3 Mn2 114.7(2) . .
C22 N4 Mn2 127.4(3) . .
C22 N4 C23 116.9(3) . .
C23 N4 Mn2 115.4(2) . .
C25 N5 Mn1 126.9(2) . .
C25 N5 C36 118.0(3) . .
C36 N5 Mn1 115.0(3) . .
C34 N6 Mn1 127.9(2) . .
C34 N6 C35 118.1(3) . .
C35 N6 Mn1 113.9(3) . .
C37 N7 Mn1 128.7(3) . .
C37 N7 C48 117.1(4) . .
C48 N7 Mn1 113.8(3) . .
C46 N8 Mn1 126.9(3) . .
C46 N8 C47 117.0(3) . .
C47 N8 Mn1 116.0(3) . .
N1 C1 H1 118.8 . .
N1 C1 C2 122.4(4) . .
C2 C1 H1 118.8 . .
C1 C2 H2 120.2 . .
C3 C2 C1 119.6(4) . .
C3 C2 H2 120.2 . .
C2 C3 H3 119.6 . .
C2 C3 C4 120.8(4) . .
C4 C3 H3 119.6 . .
C3 C4 C5 124.0(4) . .
C3 C4 C12 116.8(4) . .
C12 C4 C5 119.3(4) . .
C4 C5 H5 119.4 . .
C6 C5 C4 121.2(5) . .
C6 C5 H5 119.4 . .
C5 C6 H6 119.1 . .
C5 C6 C7 121.7(4) . .
C7 C6 H6 119.1 . .
C8 C7 C6 124.9(4) . .
C8 C7 C11 116.9(4) . .
C11 C7 C6 118.3(4) . .
C7 C8 H8 119.5 . .
C9 C8 C7 121.0(4) . .
C9 C8 H8 119.5 . .
C8 C9 H9 120.8 . .
C8 C9 C10 118.3(4) . .
C10 C9 H9 120.8 . .
N2 C10 C9 124.1(4) . .
N2 C10 H10 118.0 . .
C9 C10 H10 118.0 . .
N2 C11 C7 122.2(3) . .
N2 C11 C12 118.6(3) . .
C7 C11 C12 119.2(4) . .
N1 C12 C4 122.6(3) . .
N1 C12 C11 117.2(3) . .
C4 C12 C11 120.2(3) . .
N3 C13 H13 118.2 . .
N3 C13 C14 123.6(4) . .
C14 C13 H13 118.2 . .
C13 C14 H14 120.6 . .
C15 C14 C13 118.7(3) . .
C15 C14 H14 120.6 . .
C14 C15 H15 120.4 . .
C14 C15 C16 119.2(4) . .
C16 C15 H15 120.4 . .
C15 C16 C17 122.3(4) . .
C24 C16 C15 118.0(4) . .
C24 C16 C17 119.7(3) . .
C16 C17 H17 120.0 . .
C18 C17 C16 120.1(4) . .
C18 C17 H17 120.0 . .
C17 C18 H18 119.1 . .
C17 C18 C19 121.8(4) . .
C19 C18 H18 119.1 . .
C20 C19 C18 122.9(4) . .
C23 C19 C18 119.6(3) . .
C23 C19 C20 117.5(4) . .
C19 C20 H20 120.4 . .
C21 C20 C19 119.2(4) . .
C21 C20 H20 120.4 . .
C20 C21 H21 120.1 . .
C20 C21 C22 119.7(4) . .
C22 C21 H21 120.1 . .
N4 C22 C21 123.6(4) . .
N4 C22 H22 118.2 . .
C21 C22 H22 118.2 . .
N4 C23 C19 123.1(3) . .
N4 C23 C24 118.1(3) . .
C19 C23 C24 118.9(3) . .
N3 C24 C16 122.7(3) . .
N3 C24 C23 117.5(3) . .
C16 C24 C23 119.8(3) . .
N5 C25 H25 118.7 . .
N5 C25 C26 122.6(4) . .
C26 C25 H25 118.7 . .
C25 C26 H26 119.9 . .
C27 C26 C25 120.3(4) . .
C27 C26 H26 119.9 . .
C26 C27 H27 120.4 . .
C26 C27 C28 119.3(4) . .
C28 C27 H27 120.4 . .
C27 C28 C29 123.0(4) . .
C36 C28 C27 117.5(3) . .
C36 C28 C29 119.5(4) . .
C28 C29 H29 119.5 . .
C30 C29 C28 121.1(4) . .
C30 C29 H29 119.5 . .
C29 C30 H30 119.6 . .
C29 C30 C31 120.8(4) . .
C31 C30 H30 119.6 . .
C32 C31 C30 122.1(4) . .
C32 C31 C35 117.9(4) . .
C35 C31 C30 119.9(4) . .
C31 C32 H32 120.2 . .
C33 C32 C31 119.6(4) . .
C33 C32 H32 120.2 . .
C32 C33 H33 120.6 . .
C32 C33 C34 118.9(4) . .
C34 C33 H33 120.6 . .
N6 C34 C33 122.8(4) . .
N6 C34 H34 118.6 . .
C33 C34 H34 118.6 . .
N6 C35 C31 122.7(4) . .
N6 C35 C36 118.4(3) . .
C31 C35 C36 118.9(3) . .
N5 C36 C28 122.3(4) . .
N5 C36 C35 117.9(3) . .
C28 C36 C35 119.8(3) . .
N7 C37 H37 118.0 . .
N7 C37 C38 124.0(4) . .
C38 C37 H37 118.0 . .
C37 C38 H38 120.5 . .
C39 C38 C37 118.9(5) . .
C39 C38 H38 120.5 . .
C38 C39 H39 120.0 . .
C38 C39 C40 120.0(4) . .
C40 C39 H39 120.0 . .
C39 C40 C41 124.3(4) . .
C48 C40 C39 116.7(4) . .
C48 C40 C41 119.0(4) . .
C40 C41 H41 118.8 . .
C42 C41 C40 122.3(4) . .
C42 C41 H41 118.8 . .
C41 C42 H42 119.5 . .
C41 C42 C43 120.9(4) . .
C43 C42 H42 119.5 . .
C44 C43 C42 124.1(4) . .
C44 C43 C47 117.2(4) . .
C47 C43 C42 118.7(4) . .
C43 C44 H44 119.6 . .
C45 C44 C43 120.8(4) . .
C45 C44 H44 119.6 . .
C44 C45 H45 121.1 . .
C44 C45 C46 117.8(5) . .
C46 C45 H45 121.1 . .
N8 C46 C45 124.6(4) . .
N8 C46 H46 117.7 . .
C45 C46 H46 117.7 . .
N8 C47 C43 122.5(4) . .
N8 C47 C48 116.9(3) . .
C43 C47 C48 120.6(4) . .
N7 C48 C40 123.2(4) . .
N7 C48 C47 118.5(3) . .
C40 C48 C47 118.3(4) . .

loop_
_geom_bond_atom_site_label_1
_geom_bond_atom_site_label_2
_geom_bond_distance
_geom_bond_site_symmetry_2
Pb1 I1 3.2873(3) 2_457
Pb1 I1 3.2873(3) .
Pb1 I2 3.1982(3) 2_457
Pb1 I2 3.1982(3) .
Pb1 I3 3.2253(4) .
Pb1 I3 3.2253(3) 2_457
Pb2 I1 3.2616(4) .
Pb2 I2 3.2277(4) .
Pb2 I3 3.2371(4) .
Pb2 I4 3.2377(3) .
Pb2 I5 3.1963(4) .
Pb2 I6 3.3770(4) .
Pb3 I4 3.3152(3) 2_367
Pb3 I4 3.3152(3) .
Pb3 I5 3.2142(3) .
Pb3 I5 3.2143(3) 2_367
Pb3 I6 3.2843(4) 2_367
Pb3 I6 3.2843(4) .
I7 Mn1 2.8799(10) .
I7 Mn2 2.8701(11) .
I8 Mn1 2.9141(9) .
I8 Mn2 2.9250(9) .
Mn1 Cl1 2.5883(17) .
Mn1 Cl2 2.5734(15) .
Mn1 N5 2.213(3) .
Mn1 N6 2.274(3) .
Mn1 N7 2.297(3) .
Mn1 N8 2.252(3) .
Mn2 Cl1 2.5210(18) .
Mn2 Cl2 2.6204(15) .
Mn2 N1 2.301(3) .
Mn2 N2 2.251(3) .
Mn2 N3 2.275(3) .
Mn2 N4 2.240(3) .
N1 C1 1.329(5) .
N1 C12 1.363(5) .
N2 C10 1.337(5) .
N2 C11 1.346(5) .
N3 C13 1.328(4) .
N3 C24 1.362(5) .
N4 C22 1.342(5) .
N4 C23 1.364(5) .
N5 C25 1.328(6) .
N5 C36 1.376(4) .
N6 C34 1.342(6) .
N6 C35 1.344(5) .
N7 C37 1.319(6) .
N7 C48 1.359(5) .
N8 C46 1.318(6) .
N8 C47 1.363(5) .
C1 H1 0.9300 .
C1 C2 1.398(7) .
C2 H2 0.9300 .
C2 C3 1.338(7) .
C3 H3 0.9300 .
C3 C4 1.389(6) .
C4 C5 1.425(6) .
C4 C12 1.409(6) .
C5 H5 0.9300 .
C5 C6 1.352(6) .
C6 H6 0.9300 .
C6 C7 1.439(7) .
C7 C8 1.388(6) .
C7 C11 1.429(5) .
C8 H8 0.9300 .
C8 C9 1.354(7) .
C9 H9 0.9300 .
C9 C10 1.383(6) .
C10 H10 0.9300 .
C11 C12 1.441(5) .
C13 H13 0.9300 .
C13 C14 1.391(6) .
C14 H14 0.9300 .
C14 C15 1.377(6) .
C15 H15 0.9300 .
C15 C16 1.407(5) .
C16 C17 1.442(6) .
C16 C24 1.391(5) .
C17 H17 0.9300 .
C17 C18 1.332(6) .
C18 H18 0.9300 .
C18 C19 1.431(6) .
C19 C20 1.417(5) .
C19 C23 1.395(5) .
C20 H20 0.9300 .
C20 C21 1.354(6) .
C21 H21 0.9300 .
C21 C22 1.381(6) .
C22 H22 0.9300 .
C23 C24 1.445(5) .
C25 H25 0.9300 .
C25 C26 1.387(6) .
C26 H26 0.9300 .
C26 C27 1.352(6) .
C27 H27 0.9300 .
C27 C28 1.417(7) .
C28 C29 1.445(6) .
C28 C36 1.395(5) .
C29 H29 0.9300 .
C29 C30 1.331(7) .
C30 H30 0.9300 .
C30 C31 1.435(6) .
C31 C32 1.400(7) .
C31 C35 1.409(5) .
C32 H32 0.9300 .
C32 C33 1.370(6) .
C33 H33 0.9300 .
C33 C34 1.403(5) .
C34 H34 0.9300 .
C35 C36 1.437(6) .
C37 H37 0.9300 .
C37 C38 1.383(6) .
C38 H38 0.9300 .
C38 C39 1.355(6) .
C39 H39 0.9300 .
C39 C40 1.406(7) .
C40 C41 1.432(7) .
C40 C48 1.400(6) .
C41 H41 0.9300 .
C41 C42 1.332(8) .
C42 H42 0.9300 .
C42 C43 1.428(6) .
C43 C44 1.397(7) .
C43 C47 1.398(5) .
C44 H44 0.9300 .
C44 C45 1.345(7) .
C45 H45 0.9300 .
C45 C46 1.393(6) .
C46 H46 0.9300 .
C47 C48 1.456(6) .

loop_
_geom_torsion_atom_site_label_1
_geom_torsion_atom_site_label_2
_geom_torsion_atom_site_label_3
_geom_torsion_atom_site_label_4
_geom_torsion
Mn1 N5 C25 C26 174.1(3)
Mn1 N5 C36 C28 -176.8(3)
Mn1 N5 C36 C35 1.3(4)
Mn1 N6 C34 C33 -179.6(3)
Mn1 N6 C35 C31 179.1(3)
Mn1 N6 C35 C36 -0.5(4)
Mn1 N7 C37 C38 170.8(3)
Mn1 N7 C48 C40 -170.2(3)
Mn1 N7 C48 C47 9.2(4)
Mn1 N8 C46 C45 -175.8(3)
Mn1 N8 C47 C43 174.1(2)
Mn1 N8 C47 C48 -8.4(4)
Mn2 N1 C1 C2 168.1(3)
Mn2 N1 C12 C4 -168.5(3)
Mn2 N1 C12 C11 11.4(4)
Mn2 N2 C10 C9 -174.3(3)
Mn2 N2 C11 C7 173.2(3)
Mn2 N2 C11 C12 -7.8(4)
Mn2 N3 C13 C14 -177.5(3)
Mn2 N3 C24 C16 177.3(3)
Mn2 N3 C24 C23 -2.5(4)
Mn2 N4 C22 C21 171.1(3)
Mn2 N4 C23 C19 -173.2(3)
Mn2 N4 C23 C24 6.2(4)
N1 C1 C2 C3 -0.5(6)
N2 C11 C12 N1 -2.7(5)
N2 C11 C12 C4 177.3(3)
N3 C13 C14 C15 0.0(6)
N4 C23 C24 N3 -2.4(5)
N4 C23 C24 C16 177.7(3)
N5 C25 C26 C27 4.0(7)
N6 C35 C36 N5 -0.5(5)
N6 C35 C36 C28 177.6(3)
N7 C37 C38 C39 -0.8(6)
N8 C47 C48 N7 -0.7(4)
N8 C47 C48 C40 178.6(3)
C1 N1 C12 C4 2.8(5)
C1 N1 C12 C11 -177.3(3)
C1 C2 C3 C4 2.0(6)
C2 C3 C4 C5 178.2(4)
C2 C3 C4 C12 -1.1(6)
C3 C4 C5 C6 -175.9(4)
C3 C4 C12 N1 -1.3(5)
C3 C4 C12 C11 178.7(3)
C4 C5 C6 C7 -1.7(7)
C5 C4 C12 N1 179.3(3)
C5 C4 C12 C11 -0.6(5)
C5 C6 C7 C8 178.9(4)
C5 C6 C7 C11 -2.7(6)
C6 C7 C8 C9 177.7(4)
C6 C7 C11 N2 -175.7(4)
C6 C7 C11 C12 5.3(5)
C7 C8 C9 C10 -0.7(7)
C7 C11 C12 N1 176.4(3)
C7 C11 C12 C4 -3.7(5)
C8 C7 C11 N2 2.9(5)
C8 C7 C11 C12 -176.1(3)
C8 C9 C10 N2 0.3(7)
C10 N2 C11 C7 -3.3(5)
C10 N2 C11 C12 175.7(3)
C11 N2 C10 C9 1.7(6)
C11 C7 C8 C9 -0.8(6)
C12 N1 C1 C2 -1.9(6)
C12 C4 C5 C6 3.4(6)
C13 N3 C24 C16 -0.4(5)
C13 N3 C24 C23 179.7(3)
C13 C14 C15 C16 0.4(6)
C14 C15 C16 C17 178.4(4)
C14 C15 C16 C24 -0.8(6)
C15 C16 C17 C18 -177.2(4)
C15 C16 C24 N3 0.8(5)
C15 C16 C24 C23 -179.3(3)
C16 C17 C18 C19 -3.9(7)
C17 C16 C24 N3 -178.4(4)
C17 C16 C24 C23 1.4(5)
C17 C18 C19 C20 -179.0(4)
C17 C18 C19 C23 2.4(7)
C18 C19 C20 C21 178.2(4)
C18 C19 C23 N4 -179.6(4)
C18 C19 C23 C24 1.1(6)
C19 C20 C21 C22 2.0(7)
C19 C23 C24 N3 177.0(3)
C19 C23 C24 C16 -2.9(5)
C20 C19 C23 N4 1.7(6)
C20 C19 C23 C24 -177.7(3)
C20 C21 C22 N4 0.7(7)
C22 N4 C23 C19 0.8(5)
C22 N4 C23 C24 -179.8(3)
C23 N4 C22 C21 -2.1(6)
C23 C19 C20 C21 -3.1(6)
C24 N3 C13 C14 0.0(6)
C24 C16 C17 C18 2.0(6)
C25 N5 C36 C28 1.3(5)
C25 N5 C36 C35 179.5(3)
C25 C26 C27 C28 -1.5(6)
C26 C27 C28 C29 178.5(4)
C26 C27 C28 C36 -0.9(6)
C27 C28 C29 C30 178.8(4)
C27 C28 C36 N5 1.0(5)
C27 C28 C36 C35 -177.1(3)
C28 C29 C30 C31 -1.4(7)
C29 C28 C36 N5 -178.5(3)
C29 C28 C36 C35 3.5(5)
C29 C30 C31 C32 -178.4(4)
C29 C30 C31 C35 2.8(6)
C30 C31 C32 C33 -178.9(4)
C30 C31 C35 N6 179.2(3)
C30 C31 C35 C36 -1.1(5)
C31 C32 C33 C34 -0.4(6)
C31 C35 C36 N5 179.9(3)
C31 C35 C36 C28 -2.0(5)
C32 C31 C35 N6 0.4(5)
C32 C31 C35 C36 -180.0(3)
C32 C33 C34 N6 0.6(6)
C34 N6 C35 C31 -0.2(5)
C34 N6 C35 C36 -179.8(3)
C35 N6 C34 C33 -0.3(5)
C35 C31 C32 C33 -0.1(6)
C36 N5 C25 C26 -3.9(6)
C36 C28 C29 C30 -1.8(6)
C37 N7 C48 C40 3.0(5)
C37 N7 C48 C47 -177.7(3)
C37 C38 C39 C40 0.9(6)
C38 C39 C40 C41 178.7(4)
C38 C39 C40 C48 0.8(5)
C39 C40 C41 C42 -174.3(4)
C39 C40 C48 N7 -2.8(5)
C39 C40 C48 C47 177.9(3)
C40 C41 C42 C43 -2.9(6)
C41 C40 C48 N7 179.1(3)
C41 C40 C48 C47 -0.2(5)
C41 C42 C43 C44 178.6(4)
C41 C42 C43 C47 -1.2(6)
C42 C43 C44 C45 179.8(4)
C42 C43 C47 N8 -178.0(3)
C42 C43 C47 C48 4.6(5)
C43 C44 C45 C46 -1.7(6)
C43 C47 C48 N7 176.8(3)
C43 C47 C48 C40 -3.9(5)
C44 C43 C47 N8 2.1(5)
C44 C43 C47 C48 -175.3(3)
C44 C45 C46 N8 2.3(6)
C46 N8 C47 C43 -1.6(5)
C46 N8 C47 C48 175.9(3)
C47 N8 C46 C45 -0.7(6)
C47 C43 C44 C45 -0.4(5)
C48 N7 C37 C38 -1.2(5)
C48 C40 C41 C42 3.6(6)
